data_7238819
loop_
_publ_author_name
'Zhang, Ruibo'
'Emge, Thomas J.'
'Zheng, Chong'
'Li, Jing'

_publ_section_title
;
 The first single-sized (\\sim 1 nm) and periodically ordered array of
 In2Te3semiconductor quantum dots self-assembled in solution
;
_journal_issue 2
_journal_name_full 'J. Mater. Chem. A'
_journal_page_first 199
_journal_paper_doi 10.1039/C2TA00050D
_journal_volume 1
_journal_year 2013
_chemical_formula_sum 'C12 H36 In4 N8 Te6'
_chemical_formula_weight 1517.37
_space_group_IT_number 15
_space_group_name_Hall '-C 2yc'
_space_group_name_H-M_alt 'C 1 2/c 1'
_symmetry_cell_setting monoclinic
_symmetry_space_group_name_H-M 'C 1 2/c 1'
_atom_sites_solution_hydrogens geom
_atom_sites_solution_primary direct
_atom_sites_solution_secondary difmap
_audit_creation_method SHELXL-97
_cell_angle_alpha 90.00
_cell_angle_beta 100.320(3)
_cell_angle_gamma 90.00
_cell_formula_units_Z 8
_cell_length_a 28.720(3)
_cell_length_b 15.8481(11)
_cell_length_c 14.2792(10)
_cell_measurement_reflns_used 5572
_cell_measurement_temperature 100(2)
_cell_measurement_theta_max 30.35
_cell_measurement_theta_min 2.16
_cell_volume 6394.1(9)
_computing_cell_refinement 'Bruker SAINT'
_computing_data_collection 'Bruker APEX2'
_computing_data_reduction 'Bruker SAINT'
_computing_molecular_graphics 'Bruker SHELXTL'
_computing_publication_material 'Bruker SHELXTL'
_computing_structure_refinement 'SHELXL-97 (Sheldrick, 2008)'
_computing_structure_solution 'SHELXS-97 (Sheldrick, 2008)'
_diffrn_ambient_temperature 100(2)
_diffrn_measured_fraction_theta_full 1.000
_diffrn_measured_fraction_theta_max 1.000
_diffrn_measurement_device_type 'Bruker APEX-II CCD'
_diffrn_measurement_method '\f and \w scans'
_diffrn_radiation_monochromator graphite
_diffrn_radiation_source 'fine-focus sealed tube'
_diffrn_radiation_type MoK\a
_diffrn_radiation_wavelength 0.71073
_diffrn_reflns_av_R_equivalents 0.0567
_diffrn_reflns_av_sigmaI/netI 0.0662
_diffrn_reflns_limit_h_max 18
_diffrn_reflns_limit_h_min -38
_diffrn_reflns_limit_k_max 21
_diffrn_reflns_limit_k_min -18
_diffrn_reflns_limit_l_max 19
_diffrn_reflns_limit_l_min -18
_diffrn_reflns_number 15568
_diffrn_reflns_theta_full 28.28
_diffrn_reflns_theta_max 28.28
_diffrn_reflns_theta_min 1.97
_exptl_absorpt_coefficient_mu 8.232
_exptl_absorpt_correction_T_max 0.433
_exptl_absorpt_correction_T_min 0.304
_exptl_absorpt_correction_type multi-scan
_exptl_absorpt_process_details 'Bruker SAINT (TWINABS)'
_exptl_crystal_colour yellow
_exptl_crystal_density_diffrn 3.152
_exptl_crystal_density_method 'not measured'
_exptl_crystal_description plate
_exptl_crystal_F_000 5376
_exptl_crystal_size_max 0.20
_exptl_crystal_size_mid 0.16
_exptl_crystal_size_min 0.01
_refine_diff_density_max 2.255
_refine_diff_density_min -1.370
_refine_diff_density_rms 0.281
_refine_ls_extinction_method none
_refine_ls_goodness_of_fit_ref 1.008
_refine_ls_hydrogen_treatment constr
_refine_ls_matrix_type full
_refine_ls_number_parameters 370
_refine_ls_number_reflns 7930
_refine_ls_number_restraints 978
_refine_ls_restrained_S_all 0.964
_refine_ls_R_factor_all 0.0811
_refine_ls_R_factor_gt 0.0514
_refine_ls_shift/su_max 0.001
_refine_ls_shift/su_mean 0.000
_refine_ls_structure_factor_coef Fsqd
_refine_ls_weighting_details 'calc w=1/[\s^2^(Fo^2^)+(0.0730P)^2^+7.3000P] where P=(Fo^2^+2Fc^2^)/3'
_refine_ls_weighting_scheme calc
_refine_ls_wR_factor_gt 0.1225
_refine_ls_wR_factor_ref 0.1366
_reflns_number_gt 5520
_reflns_number_total 7930
_reflns_threshold_expression >2sigma(I)
_cod_data_source_file c2ta00050d.txt
_cod_data_source_block 1
_cod_depositor_comments
;
The following automatic conversions were performed:

data item '_symmetry_cell_setting' value 'Monoclinic' was changed to
'monoclinic' in accordance with the
/home/saulius/struct/COD-crude-data/automatic-downloads/DataCite-retrospective/RSC/depositions/lib/dictionaries/cif_core.dic
dictionary named 'cif_core.dic' version 2.4.2 last updated on
2011-04-26.

Automatic conversion script
Id: cif_fix_values 6909 2019-04-08 15:41:33Z antanas 
;
_cod_original_cell_volume 6394.1(8)
_cod_original_sg_symbol_H-M C2/c
_cod_database_code 7238819

loop_
_symmetry_equiv_pos_as_xyz
'x, y, z'
'-x, y, -z+1/2'
'x+1/2, y+1/2, z'
'-x+1/2, y+1/2, -z+1/2'
'-x, -y, -z'
'x, -y, z-1/2'
'-x+1/2, -y+1/2, -z'
'x+1/2, -y+1/2, z-1/2'

loop_
_atom_site_label
_atom_site_type_symbol
_atom_site_fract_x
_atom_site_fract_y
_atom_site_fract_z
_atom_site_U_iso_or_equiv
_atom_site_adp_type
_atom_site_occupancy
_atom_site_symmetry_multiplicity
_atom_site_calc_flag
_atom_site_refinement_flags
_atom_site_disorder_assembly
_atom_site_disorder_group
In1 In 0.0000 0.43902(5) -0.2500 0.02107(17) Uani 1 2 d SU . .
In2 In 0.11210(2) 0.25493(4) -0.20806(4) 0.02385(14) Uani 1 1 d U . .
In3 In 0.0000 0.06875(5) -0.2500 0.02443(19) Uani 1 2 d SU . .
Te1 Te -0.05033(2) 0.55579(4) -0.16074(4) 0.02977(15) Uani 1 1 d U A .
Te2 Te 0.059160(19) 0.35440(3) -0.10801(4) 0.02172(13) Uani 1 1 d U . .
Te3 Te 0.17570(2) 0.34956(4) -0.29312(5) 0.03113(15) Uani 1 1 d U . .
Te4 Te 0.17348(3) 0.16274(4) -0.07394(6) 0.0482(2) Uani 1 1 d U . .
Te5 Te 0.06131(2) 0.15381(3) -0.34641(4) 0.02530(13) Uani 1 1 d U . .
Te6 Te -0.04808(2) -0.04404(4) -0.38331(5) 0.03825(17) Uani 1 1 d U B .
In4 In -0.11150(2) 0.45061(4) -0.09543(5) 0.03109(16) Uani 1 1 d U . .
In5 In -0.10787(3) 0.06648(5) -0.49062(5) 0.03944(19) Uani 1 1 d U . .
N1A N -0.0565(3) 0.3560(5) -0.0166(5) 0.0311(15) Uani 0.577(12) 1 d PDU A 1
H1A1 H -0.0550 0.3093 -0.0541 0.037 Uiso 0.577(12) 1 calc PR A 1
H1A2 H -0.0271 0.3808 -0.0048 0.037 Uiso 0.577(12) 1 calc PR A 1
C1A C -0.0701(7) 0.3301(14) 0.0745(12) 0.040(2) Uani 0.577(12) 1 d PDU A 1
H1A3 H -0.0473 0.3540 0.1282 0.048 Uiso 0.577(12) 1 calc PR A 1
H1A4 H -0.0686 0.2678 0.0800 0.048 Uiso 0.577(12) 1 calc PR A 1
C2A C -0.1195(8) 0.3597(12) 0.0811(18) 0.046(2) Uani 0.577(12) 1 d PDU A 1
H2A1 H -0.1429 0.3217 0.0430 0.055 Uiso 0.577(12) 1 calc PR A 1
H2A2 H -0.1239 0.3566 0.1481 0.055 Uiso 0.577(12) 1 calc PR A 1
N2A N -0.1278(5) 0.4436(9) 0.0476(10) 0.044(2) Uani 0.577(12) 1 d PDU A 1
H2A H -0.1069 0.4789 0.0868 0.053 Uiso 0.577(12) 1 calc PR A 1
C3A C -0.1762(6) 0.4740(11) 0.0472(15) 0.049(3) Uani 0.577(12) 1 d PDU A 1
H3A1 H -0.1816 0.4786 0.1136 0.059 Uiso 0.577(12) 1 calc PR A 1
H3A2 H -0.1991 0.4328 0.0135 0.059 Uiso 0.577(12) 1 calc PR A 1
C4A C -0.1842(6) 0.5590(11) -0.0010(14) 0.047(3) Uani 0.577(12) 1 d PDU A 1
H4A1 H -0.2181 0.5744 -0.0077 0.056 Uiso 0.577(12) 1 calc PR A 1
H4A2 H -0.1654 0.6023 0.0391 0.056 Uiso 0.577(12) 1 calc PR A 1
N3A N -0.1705(5) 0.5576(8) -0.0962(12) 0.047(2) Uani 0.577(12) 1 d PDU A 1
H3A H -0.1969 0.5328 -0.1333 0.057 Uiso 0.577(12) 1 calc PR A 1
C5A C -0.1687(6) 0.6382(12) -0.1425(16) 0.062(4) Uani 0.577(12) 1 d PDU A 1
H5A1 H -0.1599 0.6271 -0.2053 0.075 Uiso 0.577(12) 1 calc PR A 1
H5A2 H -0.1423 0.6705 -0.1048 0.075 Uiso 0.577(12) 1 calc PR A 1
C6A C -0.2106(8) 0.6945(13) -0.1589(15) 0.066(4) Uani 0.577(12) 1 d PDU A 1
H6A1 H -0.2273 0.6934 -0.1038 0.079 Uiso 0.577(12) 1 calc PR A 1
H6A2 H -0.2014 0.7533 -0.1699 0.079 Uiso 0.577(12) 1 calc PR A 1
N4A N -0.2403(9) 0.6600(17) -0.2433(19) 0.116(8) Uani 0.577(12) 1 d PDU A 1
H4A3 H -0.2677 0.6903 -0.2557 0.174 Uiso 0.577(12) 1 d P A 1
H4A4 H -0.2484 0.6050 -0.2285 0.174 Uiso 0.577(12) 1 d P A 1
N1B N -0.0565(3) 0.3560(5) -0.0166(5) 0.0311(15) Uani 0.423(12) 1 d PDU A 2
H1B1 H -0.0527 0.3134 -0.0583 0.037 Uiso 0.423(12) 1 calc PR A 2
H1B2 H -0.0280 0.3835 -0.0011 0.037 Uiso 0.423(12) 1 calc PR A 2
C1B C -0.0676(9) 0.3171(18) 0.0711(16) 0.040(2) Uani 0.423(12) 1 d PDU A 2
H1B3 H -0.0441 0.3362 0.1265 0.048 Uiso 0.423(12) 1 calc PR A 2
H1B4 H -0.0651 0.2550 0.0667 0.048 Uiso 0.423(12) 1 calc PR A 2
C2B C -0.1167(10) 0.3404(16) 0.086(2) 0.046(2) Uani 0.423(12) 1 d PDU A 2
H2B1 H -0.1401 0.3037 0.0461 0.055 Uiso 0.423(12) 1 calc PR A 2
H2B2 H -0.1192 0.3300 0.1536 0.055 Uiso 0.423(12) 1 calc PR A 2
N2B N -0.1278(6) 0.4260(12) 0.0636(12) 0.044(2) Uani 0.423(12) 1 d PDU A 2
H2B H -0.1077 0.4599 0.1062 0.053 Uiso 0.423(12) 1 calc PR A 2
C3B C -0.1770(7) 0.4492(15) 0.0679(18) 0.049(3) Uani 0.423(12) 1 d PDU A 2
H3B1 H -0.1823 0.4442 0.1343 0.059 Uiso 0.423(12) 1 calc PR A 2
H3B2 H -0.1988 0.4099 0.0279 0.059 Uiso 0.423(12) 1 calc PR A 2
C4B C -0.1873(8) 0.5385(14) 0.0333(17) 0.047(3) Uani 0.423(12) 1 d PDU A 2
H4B1 H -0.2214 0.5505 0.0298 0.056 Uiso 0.423(12) 1 calc PR A 2
H4B2 H -0.1692 0.5783 0.0794 0.056 Uiso 0.423(12) 1 calc PR A 2
N3B N -0.1745(7) 0.5520(11) -0.0617(15) 0.047(2) Uani 0.423(12) 1 d PDU A 2
H3B H -0.2006 0.5254 -0.0978 0.057 Uiso 0.423(12) 1 calc PR A 2
C5B C -0.1835(12) 0.6360(13) -0.1003(15) 0.064(4) Uani 0.423(12) 1 d PDU A 2
H5B1 H -0.1565 0.6718 -0.0712 0.077 Uiso 0.423(12) 1 calc PR A 2
H5B2 H -0.2118 0.6577 -0.0775 0.077 Uiso 0.423(12) 1 calc PR A 2
C6B C -0.1911(13) 0.6504(15) -0.2045(17) 0.071(5) Uani 0.423(12) 1 d PDU A 2
H6B1 H -0.1622 0.6367 -0.2302 0.085 Uiso 0.423(12) 1 calc PR A 2
H6B2 H -0.2176 0.6157 -0.2377 0.085 Uiso 0.423(12) 1 calc PR A 2
N4B N -0.2021(12) 0.7398(16) -0.215(2) 0.088(7) Uani 0.423(12) 1 d PDU A 2
H4B3 H -0.2061 0.7509 -0.2781 0.132 Uiso 0.423(12) 1 d P A 2
H4B4 H -0.1769 0.7694 -0.1835 0.132 Uiso 0.423(12) 1 d P A 2
N5A N -0.0494(3) 0.1557(5) -0.5237(6) 0.0372(16) Uani 0.486(12) 1 d PDU B 1
H5A3 H -0.0423 0.1940 -0.4748 0.045 Uiso 0.486(12) 1 calc PR B 1
H5A4 H -0.0226 0.1245 -0.5254 0.045 Uiso 0.486(12) 1 calc PR B 1
C7A C -0.0616(8) 0.2021(14) -0.6132(10) 0.046(3) Uani 0.486(12) 1 d PDU B 1
H7A1 H -0.0324 0.2164 -0.6375 0.055 Uiso 0.486(12) 1 calc PR B 1
H7A2 H -0.0778 0.2554 -0.6022 0.055 Uiso 0.486(12) 1 calc PR B 1
C8A C -0.0934(8) 0.1495(16) -0.6853(11) 0.057(3) Uani 0.486(12) 1 d PDU B 1
H8A1 H -0.1061 0.1854 -0.7408 0.068 Uiso 0.486(12) 1 calc PR B 1
H8A2 H -0.0744 0.1042 -0.7078 0.068 Uiso 0.486(12) 1 calc PR B 1
N6A N -0.1310(5) 0.1132(10) -0.6510(10) 0.054(3) Uani 0.486(12) 1 d PDU B 1
H6A H -0.1509 0.1586 -0.6458 0.064 Uiso 0.486(12) 1 calc PR B 1
C9A C -0.1609(9) 0.0557(16) -0.7150(12) 0.061(3) Uani 0.486(12) 1 d PDU B 1
H9A1 H -0.1407 0.0233 -0.7514 0.074 Uiso 0.486(12) 1 calc PR B 1
H9A2 H -0.1832 0.0895 -0.7612 0.074 Uiso 0.486(12) 1 calc PR B 1
C10A C -0.1885(8) -0.0043(16) -0.6680(17) 0.063(3) Uani 0.486(12) 1 d PDU B 1
H10A H -0.2182 0.0234 -0.6586 0.076 Uiso 0.486(12) 1 calc PR B 1
H10B H -0.1971 -0.0533 -0.7106 0.076 Uiso 0.486(12) 1 calc PR B 1
N7A N -0.1644(5) -0.0337(10) -0.5793(13) 0.046(2) Uani 0.486(12) 1 d PDU B 1
H7A H -0.1459 -0.0783 -0.5940 0.055 Uiso 0.486(12) 1 calc PR B 1
C11A C -0.1940(8) -0.0698(12) -0.5160(19) 0.055(4) Uani 0.486(12) 1 d PDU B 1
H11A H -0.2253 -0.0837 -0.5542 0.066 Uiso 0.486(12) 1 calc PR B 1
H11B H -0.1990 -0.0264 -0.4690 0.066 Uiso 0.486(12) 1 calc PR B 1
C12A C -0.1749(8) -0.1456(16) -0.4646(19) 0.068(5) Uani 0.486(12) 1 d PDU B 1
H12A H -0.1685 -0.1886 -0.5110 0.082 Uiso 0.486(12) 1 calc PR B 1
H12B H -0.1445 -0.1315 -0.4230 0.082 Uiso 0.486(12) 1 calc PR B 1
N8A N -0.2071(10) -0.181(2) -0.4068(19) 0.100(8) Uani 0.486(12) 1 d PDU B 1
H8A3 H -0.1930 -0.2267 -0.3756 0.149 Uiso 0.486(12) 1 d P B 1
H8A4 H -0.2342 -0.1959 -0.4455 0.149 Uiso 0.486(12) 1 d P B 1
N5B N -0.0494(3) 0.1557(5) -0.5237(6) 0.0372(16) Uani 0.514(12) 1 d PDU B 2
H5B3 H -0.0477 0.2023 -0.4849 0.045 Uiso 0.514(12) 1 calc PR B 2
H5B4 H -0.0207 0.1285 -0.5108 0.045 Uiso 0.514(12) 1 calc PR B 2
C7B C -0.0584(7) 0.1830(14) -0.6231(10) 0.046(3) Uani 0.514(12) 1 d PDU B 2
H7B1 H -0.0568 0.2453 -0.6260 0.055 Uiso 0.514(12) 1 calc PR B 2
H7B2 H -0.0337 0.1597 -0.6560 0.055 Uiso 0.514(12) 1 calc PR B 2
C8B C -0.1062(8) 0.1538(15) -0.6728(12) 0.057(3) Uani 0.514(12) 1 d PDU B 2
H8B1 H -0.1306 0.1905 -0.6532 0.068 Uiso 0.514(12) 1 calc PR B 2
H8B2 H -0.1081 0.1609 -0.7423 0.068 Uiso 0.514(12) 1 calc PR B 2
N6B N -0.1164(6) 0.0706(10) -0.6546(10) 0.062(3) Uani 0.514(12) 1 d PDU B 2
H6B H -0.0938 0.0357 -0.6737 0.074 Uiso 0.514(12) 1 calc PR B 2
C9B C -0.1633(8) 0.0388(16) -0.6938(13) 0.061(3) Uani 0.514(12) 1 d PDU B 2
H9B1 H -0.1604 0.0009 -0.7477 0.074 Uiso 0.514(12) 1 calc PR B 2
H9B2 H -0.1832 0.0871 -0.7200 0.074 Uiso 0.514(12) 1 calc PR B 2
C10B C -0.1882(6) -0.0074(16) -0.6282(17) 0.063(3) Uani 0.514(12) 1 d PDU B 2
H10C H -0.2102 0.0320 -0.6045 0.076 Uiso 0.514(12) 1 calc PR B 2
H10D H -0.2075 -0.0524 -0.6643 0.076 Uiso 0.514(12) 1 calc PR B 2
N7B N -0.1588(6) -0.0442(10) -0.5495(13) 0.046(2) Uani 0.514(12) 1 d PDU B 2
H7B H -0.1403 -0.0837 -0.5741 0.055 Uiso 0.514(12) 1 calc PR B 2
C11B C -0.1816(8) -0.0893(16) -0.4804(14) 0.060(4) Uani 0.514(12) 1 d PDU B 2
H11C H -0.2033 -0.0499 -0.4559 0.072 Uiso 0.514(12) 1 calc PR B 2
H11D H -0.1568 -0.1059 -0.4260 0.072 Uiso 0.514(12) 1 calc PR B 2
C12B C -0.2083(8) -0.1647(13) -0.5161(15) 0.057(4) Uani 0.514(12) 1 d PDU B 2
H12C H -0.2363 -0.1476 -0.5634 0.069 Uiso 0.514(12) 1 calc PR B 2
H12D H -0.1882 -0.2009 -0.5491 0.069 Uiso 0.514(12) 1 calc PR B 2
N8B N -0.2240(8) -0.2135(13) -0.4412(15) 0.065(6) Uani 0.514(12) 1 d PDU B 2
H8B4 H -0.2428 -0.1800 -0.4110 0.098 Uiso 0.514(12) 1 d P B 2
H8B5 H -0.1982 -0.2295 -0.3976 0.098 Uiso 0.514(12) 1 d P B 2

loop_
_atom_site_aniso_label
_atom_site_aniso_U_11
_atom_site_aniso_U_22
_atom_site_aniso_U_33
_atom_site_aniso_U_23
_atom_site_aniso_U_13
_atom_site_aniso_U_12
In1 0.0224(4) 0.0178(4) 0.0231(4) 0.000 0.0045(3) 0.000
In2 0.0234(3) 0.0199(3) 0.0280(3) -0.0004(2) 0.0038(2) 0.0010(2)
In3 0.0264(4) 0.0208(4) 0.0271(4) 0.000 0.0076(3) 0.000
Te1 0.0299(3) 0.0213(3) 0.0403(3) -0.0069(2) 0.0123(3) -0.0011(2)
Te2 0.0228(3) 0.0213(3) 0.0212(3) -0.0001(2) 0.0043(2) -0.0012(2)
Te3 0.0226(3) 0.0300(3) 0.0417(4) 0.0069(3) 0.0082(3) 0.0025(2)
Te4 0.0333(4) 0.0352(4) 0.0675(5) 0.0151(3) -0.0142(3) 0.0001(3)
Te5 0.0287(3) 0.0238(3) 0.0246(3) -0.0028(2) 0.0077(2) -0.0023(2)
Te6 0.0312(3) 0.0256(3) 0.0568(4) -0.0135(3) 0.0047(3) -0.0065(2)
In4 0.0242(3) 0.0331(4) 0.0375(4) -0.0071(3) 0.0097(3) -0.0032(3)
In5 0.0364(4) 0.0409(4) 0.0383(4) -0.0084(3) -0.0006(3) -0.0110(3)
N1A 0.034(3) 0.036(4) 0.026(3) -0.004(3) 0.011(3) -0.007(3)
C1A 0.040(4) 0.044(5) 0.036(4) 0.007(4) 0.007(3) -0.012(4)
C2A 0.050(4) 0.048(6) 0.044(4) -0.001(4) 0.023(4) -0.014(4)
N2A 0.045(4) 0.047(5) 0.048(4) -0.012(3) 0.028(3) -0.010(3)
C3A 0.044(4) 0.054(6) 0.060(5) -0.007(4) 0.033(4) -0.013(4)
C4A 0.040(5) 0.055(5) 0.056(6) -0.007(4) 0.036(5) -0.007(4)
N3A 0.056(4) 0.040(4) 0.058(6) -0.011(4) 0.043(4) 0.000(3)
C5A 0.064(8) 0.066(7) 0.066(8) 0.014(7) 0.035(6) 0.012(6)
C6A 0.059(8) 0.076(8) 0.067(8) 0.016(7) 0.022(7) 0.013(7)
N4A 0.111(12) 0.113(13) 0.111(12) -0.009(10) -0.014(9) 0.017(11)
N1B 0.034(3) 0.036(4) 0.026(3) -0.004(3) 0.011(3) -0.007(3)
C1B 0.040(4) 0.044(5) 0.036(4) 0.007(4) 0.007(3) -0.012(4)
C2B 0.050(4) 0.048(6) 0.044(4) -0.001(4) 0.023(4) -0.014(4)
N2B 0.045(4) 0.047(5) 0.048(4) -0.012(3) 0.028(3) -0.010(3)
C3B 0.044(4) 0.054(6) 0.060(5) -0.007(4) 0.033(4) -0.013(4)
C4B 0.040(5) 0.055(5) 0.056(6) -0.007(4) 0.036(5) -0.007(4)
N3B 0.056(4) 0.040(4) 0.058(6) -0.011(4) 0.043(4) 0.000(3)
C5B 0.064(8) 0.066(7) 0.068(8) 0.006(6) 0.026(7) 0.013(6)
C6B 0.066(10) 0.085(8) 0.065(8) 0.010(8) 0.019(8) 0.010(9)
N4B 0.084(13) 0.083(10) 0.090(13) 0.022(10) -0.003(11) -0.002(11)
N5A 0.038(4) 0.037(4) 0.038(3) -0.004(3) 0.009(3) 0.008(3)
C7A 0.057(5) 0.039(6) 0.041(4) 0.007(4) 0.008(4) 0.007(4)
C8A 0.068(6) 0.062(5) 0.039(4) 0.003(4) 0.004(4) -0.002(5)
N6A 0.062(7) 0.050(7) 0.043(6) -0.002(5) -0.006(5) 0.001(5)
C9A 0.070(5) 0.059(6) 0.046(5) -0.007(4) -0.016(5) 0.002(4)
C10A 0.059(5) 0.075(6) 0.047(6) -0.014(5) -0.015(5) -0.004(4)
N7A 0.037(4) 0.043(4) 0.052(6) -0.013(4) -0.007(4) 0.002(3)
C11A 0.041(7) 0.050(7) 0.071(8) -0.012(6) 0.000(6) -0.006(6)
C12A 0.053(9) 0.063(9) 0.080(9) 0.007(7) -0.012(7) -0.005(8)
N8A 0.085(13) 0.111(13) 0.095(13) 0.020(10) -0.001(10) -0.019(11)
N5B 0.038(4) 0.037(4) 0.038(3) -0.004(3) 0.009(3) 0.008(3)
C7B 0.057(5) 0.039(6) 0.041(4) 0.007(4) 0.008(4) 0.007(4)
C8B 0.068(6) 0.062(5) 0.039(4) 0.003(4) 0.004(4) -0.002(5)
N6B 0.071(7) 0.058(7) 0.050(5) -0.001(5) -0.008(5) -0.005(6)
C9B 0.070(5) 0.059(6) 0.046(5) -0.007(4) -0.016(5) 0.002(4)
C10B 0.059(5) 0.075(6) 0.047(6) -0.014(5) -0.015(5) -0.004(4)
N7B 0.037(4) 0.043(4) 0.052(6) -0.013(4) -0.007(4) 0.002(3)
C11B 0.045(8) 0.057(8) 0.073(8) 0.001(7) -0.001(7) -0.007(6)
C12B 0.040(8) 0.058(8) 0.071(9) 0.008(7) 0.001(7) -0.004(6)
N8B 0.062(11) 0.068(10) 0.072(11) -0.004(9) 0.028(9) -0.002(8)

loop_
_atom_type_symbol
_atom_type_description
_atom_type_scat_dispersion_real
_atom_type_scat_dispersion_imag
_atom_type_scat_source
C C 0.0033 0.0016 'International Tables Vol C Tables 4.2.6.8 and 6.1.1.4'
H H 0.0000 0.0000 'International Tables Vol C Tables 4.2.6.8 and 6.1.1.4'
N N 0.0061 0.0033 'International Tables Vol C Tables 4.2.6.8 and 6.1.1.4'
In In -0.7276 1.3100 'International Tables Vol C Tables 4.2.6.8 and 6.1.1.4'
Te Te -0.5308 1.6751 'International Tables Vol C Tables 4.2.6.8 and 6.1.1.4'

loop_
_geom_angle_atom_site_label_1
_geom_angle_atom_site_label_2
_geom_angle_atom_site_label_3
_geom_angle
_geom_angle_site_symmetry_1
_geom_angle_site_symmetry_3
Te2 In1 Te2 121.62(4) . 2_554
Te2 In1 Te1 106.777(18) . .
Te2 In1 Te1 110.959(18) 2_554 .
Te2 In1 Te1 110.961(18) . 2_554
Te2 In1 Te1 106.778(18) 2_554 2_554
Te1 In1 Te1 96.99(3) . 2_554
Te5 In2 Te2 115.73(3) . .
Te5 In2 Te4 112.24(3) . .
Te2 In2 Te4 106.52(3) . .
Te5 In2 Te3 107.66(3) . .
Te2 In2 Te3 112.39(3) . .
Te4 In2 Te3 101.43(3) . .
Te5 In3 Te5 121.79(4) 2_554 .
Te5 In3 Te6 104.69(2) 2_554 2_554
Te5 In3 Te6 111.694(19) . 2_554
Te5 In3 Te6 111.697(19) 2_554 .
Te5 In3 Te6 104.69(2) . .
Te6 In3 Te6 100.32(4) 2_554 .
In4 Te1 In1 99.80(3) . .
In1 Te2 In2 102.82(2) . .
In4 Te3 In2 98.17(3) 2_554 .
In5 Te4 In2 97.85(3) 2_554 .
In2 Te5 In3 103.24(2) . .
In5 Te6 In3 99.03(3) . .
N2A In4 N1A 75.7(4) . .
N2A In4 N2B 6.4(5) . .
N1A In4 N2B 70.8(3) . .
N2A In4 N3A 76.7(4) . .
N1A In4 N3A 151.6(4) . .
N2B In4 N3A 82.1(5) . .
N2A In4 N3B 64.7(5) . .
N1A In4 N3B 140.0(5) . .
N2B In4 N3B 70.1(4) . .
N3A In4 N3B 12.0(4) . .
N2A In4 Te1 128.0(5) . .
N1A In4 Te1 97.94(18) . .
N2B In4 Te1 131.8(6) . .
N3A In4 Te1 93.7(4) . .
N3B In4 Te1 101.8(5) . .
N2A In4 Te3 106.3(5) . 2_554
N1A In4 Te3 103.54(19) . 2_554
N2B In4 Te3 103.2(5) . 2_554
N3A In4 Te3 90.5(4) . 2_554
N3B In4 Te3 93.0(6) . 2_554
Te1 In4 Te3 124.97(3) . 2_554
N5A In5 N7B 144.7(5) . .
N5A In5 N6B 74.0(4) . .
N7B In5 N6B 73.2(5) . .
N5A In5 N6A 72.6(4) . .
N7B In5 N6A 80.7(6) . .
N6B In5 N6A 19.6(6) . .
N5A In5 N7A 136.8(5) . .
N7B In5 N7A 10.7(4) . .
N6B In5 N7A 63.6(6) . .
N6A In5 N7A 70.1(5) . .
N5A In5 Te4 107.5(2) . 2_554
N7B In5 Te4 96.7(5) . 2_554
N6B In5 Te4 112.0(4) . 2_554
N6A In5 Te4 93.5(4) . 2_554
N7A In5 Te4 96.0(5) . 2_554
N5A In5 Te6 95.8(2) . .
N7B In5 Te6 90.6(4) . .
N6B In5 Te6 122.0(4) . .
N6A In5 Te6 141.1(4) . .
N7A In5 Te6 99.6(4) . .
Te4 In5 Te6 125.24(4) 2_554 .
C1A N1A In4 110.1(7) . .
C1A N1A H1A1 109.6 . .
In4 N1A H1A1 109.6 . .
C1A N1A H1A2 109.6 . .
In4 N1A H1A2 109.6 . .
H1A1 N1A H1A2 108.2 . .
N1A C1A C2A 111.4(10) . .
N1A C1A H1A3 109.4 . .
C2A C1A H1A3 109.4 . .
N1A C1A H1A4 109.4 . .
C2A C1A H1A4 109.4 . .
H1A3 C1A H1A4 108.0 . .
N2A C2A C1A 111.9(9) . .
N2A C2A H2A1 109.2 . .
C1A C2A H2A1 109.2 . .
N2A C2A H2A2 109.2 . .
C1A C2A H2A2 109.2 . .
H2A1 C2A H2A2 107.9 . .
C2A N2A C3A 114.2(10) . .
C2A N2A In4 108.2(9) . .
C3A N2A In4 109.9(10) . .
C2A N2A H2A 108.1 . .
C3A N2A H2A 108.1 . .
In4 N2A H2A 108.1 . .
N2A C3A C4A 111.2(11) . .
N2A C3A H3A1 109.4 . .
C4A C3A H3A1 109.4 . .
N2A C3A H3A2 109.4 . .
C4A C3A H3A2 109.4 . .
H3A1 C3A H3A2 108.0 . .
N3A C4A C3A 111.1(11) . .
N3A C4A H4A1 109.4 . .
C3A C4A H4A1 109.4 . .
N3A C4A H4A2 109.4 . .
C3A C4A H4A2 109.4 . .
H4A1 C4A H4A2 108.0 . .
C5A N3A C4A 116.4(12) . .
C5A N3A In4 122.9(10) . .
C4A N3A In4 108.1(9) . .
C5A N3A H3A 101.9 . .
C4A N3A H3A 101.9 . .
In4 N3A H3A 101.9 . .
N3A C5A C6A 120.5(12) . .
N3A C5A H5A1 107.2 . .
C6A C5A H5A1 107.2 . .
N3A C5A H5A2 107.2 . .
C6A C5A H5A2 107.2 . .
H5A1 C5A H5A2 106.8 . .
N4A C6A C5A 104.1(16) . .
N4A C6A H6A1 110.9 . .
C5A C6A H6A1 110.9 . .
N4A C6A H6A2 110.9 . .
C5A C6A H6A2 110.9 . .
H6A1 C6A H6A2 109.0 . .
C6A N4A H4A3 109(2) . .
C6A N4A H4A4 107(2) . .
H4A3 N4A H4A4 107(3) . .
C2B C1B H1B3 109.3 . .
C2B C1B H1B4 109.3 . .
H1B3 C1B H1B4 108.0 . .
N2B C2B C1B 112.2(10) . .
N2B C2B H2B1 109.2 . .
C1B C2B H2B1 109.2 . .
N2B C2B H2B2 109.2 . .
C1B C2B H2B2 109.2 . .
H2B1 C2B H2B2 107.9 . .
C2B N2B C3B 114.1(11) . .
C2B N2B In4 107.1(11) . .
C3B N2B In4 110.2(11) . .
C2B N2B H2B 108.5 . .
C3B N2B H2B 108.5 . .
In4 N2B H2B 108.5 . .
N2B C3B C4B 110.8(12) . .
N2B C3B H3B1 109.5 . .
C4B C3B H3B1 109.5 . .
N2B C3B H3B2 109.5 . .
C4B C3B H3B2 109.5 . .
H3B1 C3B H3B2 108.1 . .
N3B C4B C3B 111.6(12) . .
N3B C4B H4B1 109.3 . .
C3B C4B H4B1 109.3 . .
N3B C4B H4B2 109.3 . .
C3B C4B H4B2 109.3 . .
H4B1 C4B H4B2 108.0 . .
C5B N3B C4B 115.2(12) . .
C5B N3B In4 126.6(15) . .
C4B N3B In4 112.6(9) . .
C5B N3B H3B 97.8 . .
C4B N3B H3B 97.8 . .
In4 N3B H3B 97.8 . .
N3B C5B C6B 120.6(13) . .
N3B C5B H5B1 107.2 . .
C6B C5B H5B1 107.2 . .
N3B C5B H5B2 107.2 . .
C6B C5B H5B2 107.2 . .
H5B1 C5B H5B2 106.8 . .
N4B C6B C5B 104.2(16) . .
N4B C6B H6B1 110.9 . .
C5B C6B H6B1 110.9 . .
N4B C6B H6B2 110.9 . .
C5B C6B H6B2 110.9 . .
H6B1 C6B H6B2 108.9 . .
C6B N4B H4B3 106(3) . .
C6B N4B H4B4 108(3) . .
H4B3 N4B H4B4 110(3) . .
C7A N5A In5 114.7(8) . .
C7A N5A H5A3 108.6 . .
In5 N5A H5A3 108.6 . .
C7A N5A H5A4 108.6 . .
In5 N5A H5A4 108.6 . .
H5A3 N5A H5A4 107.6 . .
N5A C7A C8A 110.0(12) . .
N5A C7A H7A1 109.7 . .
C8A C7A H7A1 109.7 . .
N5A C7A H7A2 109.7 . .
C8A C7A H7A2 109.7 . .
H7A1 C7A H7A2 108.2 . .
N6A C8A C7A 113.9(17) . .
N6A C8A H8A1 108.8 . .
C7A C8A H8A1 108.8 . .
N6A C8A H8A2 108.8 . .
C7A C8A H8A2 108.8 . .
H8A1 C8A H8A2 107.7 . .
C8A N6A C9A 116.6(15) . .
C8A N6A In5 111.5(10) . .
C9A N6A In5 116.1(11) . .
C8A N6A H6A 103.5 . .
C9A N6A H6A 103.5 . .
In5 N6A H6A 103.5 . .
N6A C9A C10A 115.0(14) . .
N6A C9A H9A1 108.5 . .
C10A C9A H9A1 108.5 . .
N6A C9A H9A2 108.5 . .
C10A C9A H9A2 108.5 . .
H9A1 C9A H9A2 107.5 . .
N7A C10A C9A 113.9(13) . .
N7A C10A H10A 108.8 . .
C9A C10A H10A 108.8 . .
N7A C10A H10B 108.8 . .
C9A C10A H10B 108.8 . .
H10A C10A H10B 107.7 . .
C10A N7A C11A 115.9(13) . .
C10A N7A In5 115.1(10) . .
C11A N7A In5 109.7(14) . .
C10A N7A H7A 104.9 . .
C11A N7A H7A 104.9 . .
In5 N7A H7A 104.9 . .
N7A C11A C12A 115.0(14) . .
N7A C11A H11A 108.5 . .
C12A C11A H11A 108.5 . .
N7A C11A H11B 108.5 . .
C12A C11A H11B 108.5 . .
H11A C11A H11B 107.5 . .
N8A C12A C11A 112.3(18) . .
N8A C12A H12A 109.1 . .
C11A C12A H12A 109.1 . .
N8A C12A H12B 109.1 . .
C11A C12A H12B 109.1 . .
H12A C12A H12B 107.9 . .
C12A N8A H8A3 108(2) . .
C12A N8A H8A4 109(2) . .
H8A3 N8A H8A4 110(3) . .
C12A N8A H8B4 134(2) . .
H8A3 N8A H8B4 113(2) . .
H8A4 N8A H8B4 38.5(12) . .
C12A N8A H8B5 104(3) . .
H8A3 N8A H8B5 20.9(7) . .
H8A4 N8A H8B5 93(3) . .
H8B4 N8A H8B5 108(3) . .
C8B C7B H7B1 109.5 . .
C8B C7B H7B2 109.5 . .
H7B1 C7B H7B2 108.1 . .
N6B C8B C7B 114.2(17) . .
N6B C8B H8B1 108.7 . .
C7B C8B H8B1 108.7 . .
N6B C8B H8B2 108.7 . .
C7B C8B H8B2 108.7 . .
H8B1 C8B H8B2 107.6 . .
C8B N6B C9B 118.1(16) . .
C8B N6B In5 103.3(11) . .
C9B N6B In5 107.6(11) . .
C8B N6B H6B 109.2 . .
C9B N6B H6B 109.2 . .
In5 N6B H6B 109.2 . .
N6B C9B C10B 116.8(13) . .
N6B C9B H9B1 108.1 . .
C10B C9B H9B1 108.1 . .
N6B C9B H9B2 108.1 . .
C10B C9B H9B2 108.1 . .
H9B1 C9B H9B2 107.3 . .
N7B C10B C9B 115.1(14) . .
N7B C10B H10C 108.5 . .
C9B C10B H10C 108.5 . .
N7B C10B H10D 108.5 . .
C9B C10B H10D 108.5 . .
H10C C10B H10D 107.5 . .
C10B N7B C11B 117.7(13) . .
C10B N7B In5 102.9(11) . .
C11B N7B In5 116.7(11) . .
C10B N7B H7B 106.2 . .
C11B N7B H7B 106.2 . .
In5 N7B H7B 106.2 . .
N7B C11B C12B 115.7(14) . .
N7B C11B H11C 108.3 . .
C12B C11B H11C 108.3 . .
N7B C11B H11D 108.3 . .
C12B C11B H11D 108.3 . .
H11C C11B H11D 107.4 . .
N8B C12B C11B 113.0(17) . .
N8B C12B H8A4 15.8(9) . .
C11B C12B H8A4 109.9(16) . .
N8B C12B H12C 109.0 . .
C11B C12B H12C 109.0 . .
H8A4 C12B H12C 96.5 . .
N8B C12B H12D 109.0 . .
C11B C12B H12D 109.0 . .
H8A4 C12B H12D 123.4 . .
H12C C12B H12D 107.8 . .
C12B N8B H8A3 112.6(18) . .
C12B N8B H8A4 80(3) . .
H8A3 N8B H8A4 132(4) . .
C12B N8B H8B4 109(2) . .
H8A3 N8B H8B4 98.8(19) . .
H8A4 N8B H8B4 36(2) . .
C12B N8B H8B5 109.0(19) . .
H8A3 N8B H8B5 9.6(4) . .
H8A4 N8B H8B5 141(5) . .
H8B4 N8B H8B5 108(2) . .

loop_
_geom_bond_atom_site_label_1
_geom_bond_atom_site_label_2
_geom_bond_distance
_geom_bond_site_symmetry_2
In1 Te2 2.7498(7) .
In1 Te2 2.7498(7) 2_554
In1 Te1 2.7926(8) .
In1 Te1 2.7926(8) 2_554
In2 Te5 2.7508(8) .
In2 Te2 2.7597(8) .
In2 Te4 2.7749(9) .
In2 Te3 2.8027(8) .
In3 Te5 2.7715(7) 2_554
In3 Te5 2.7715(7) .
In3 Te6 2.7900(8) 2_554
In3 Te6 2.7900(8) .
Te1 In4 2.7059(9) .
Te3 In4 2.7285(9) 2_554
Te4 In5 2.7112(11) 2_554
Te6 In5 2.7242(10) .
In4 N2A 2.178(12) .
In4 N1A 2.317(8) .
In4 N2B 2.432(14) .
In4 N3A 2.397(11) .
In4 N3B 2.531(12) .
In4 Te3 2.7284(9) 2_554
In5 N5A 2.308(8) .
In5 N7B 2.341(12) .
In5 N6B 2.311(14) .
In5 N6A 2.385(14) .
In5 N7A 2.454(12) .
In5 Te4 2.7113(11) 2_554
N1A C1A 1.481(12) .
N1A H1A1 0.9200 .
N1A H1A2 0.9200 .
C1A C2A 1.513(16) .
C1A H1A3 0.9900 .
C1A H1A4 0.9900 .
C2A N2A 1.418(15) .
C2A H2A1 0.9900 .
C2A H2A2 0.9900 .
N2A C3A 1.471(15) .
N2A H2A 0.9300 .
C3A C4A 1.511(19) .
C3A H3A1 0.9900 .
C3A H3A2 0.9900 .
C4A N3A 1.482(18) .
C4A H4A1 0.9900 .
C4A H4A2 0.9900 .
N3A C5A 1.444(17) .
N3A H3A 0.9300 .
C5A C6A 1.48(2) .
C5A H5A1 0.9900 .
C5A H5A2 0.9900 .
C6A N4A 1.45(2) .
C6A H6A1 0.9900 .
C6A H6A2 0.9900 .
N4A H4A3 0.91(2) .
N4A H4A4 0.94(3) .
C1B C2B 1.512(16) .
C1B H1B3 0.9900 .
C1B H1B4 0.9900 .
C2B N2B 1.418(15) .
C2B H2B1 0.9900 .
C2B H2B2 0.9900 .
N2B C3B 1.470(15) .
N2B H2B 0.9300 .
C3B C4B 1.51(2) .
C3B H3B1 0.9900 .
C3B H3B2 0.9900 .
C4B N3B 1.482(19) .
C4B H4B1 0.9900 .
C4B H4B2 0.9900 .
N3B C5B 1.445(17) .
N3B H3B 0.9300 .
C5B C6B 1.48(2) .
C5B H5B1 0.9900 .
C5B H5B2 0.9900 .
C6B N4B 1.45(2) .
C6B H6B1 0.9900 .
C6B H6B2 0.9900 .
N4B H4B3 0.90(3) .
N4B H4B4 0.91(3) .
N5A C7A 1.461(13) .
N5A H5A3 0.9200 .
N5A H5A4 0.9200 .
C7A C8A 1.501(19) .
C7A H7A1 0.9900 .
C7A H7A2 0.9900 .
C8A N6A 1.39(2) .
C8A H8A1 0.9900 .
C8A H8A2 0.9900 .
N6A C9A 1.456(19) .
N6A H6A 0.9300 .
C9A C10A 1.47(2) .
C9A H9A1 0.9900 .
C9A H9A2 0.9900 .
C10A N7A 1.408(19) .
C10A H10A 0.9900 .
C10A H10B 0.9900 .
N7A C11A 1.47(2) .
N7A H7A 0.9300 .
C11A C12A 1.46(2) .
C11A H11A 0.9900 .
C11A H11B 0.9900 .
C12A N8A 1.46(2) .
C12A H12A 0.9900 .
C12A H12B 0.9900 .
N8A H8A3 0.91(3) .
N8A H8A4 0.90(3) .
N8A H8B4 1.02(3) .
N8A H8B5 0.81(3) .
C7B C8B 1.501(19) .
C7B H7B1 0.9900 .
C7B H7B2 0.9900 .
C8B N6B 1.39(2) .
C8B H8B1 0.9900 .
C8B H8B2 0.9900 .
N6B C9B 1.452(19) .
N6B H6B 0.9300 .
C9B C10B 1.47(2) .
C9B H9B1 0.9900 .
C9B H9B2 0.9900 .
C10B N7B 1.405(19) .
C10B H10C 0.9900 .
C10B H10D 0.9900 .
N7B C11B 1.46(2) .
N7B H7B 0.9300 .
C11B C12B 1.46(2) .
C11B H11C 0.9900 .
C11B H11D 0.9900 .
C12B N8B 1.46(2) .
C12B H12C 0.9900 .
C12B H12D 0.9900 .
N8B H8A3 1.19(2) .
N8B H8A4 0.40(2) .
N8B H8B4 0.92(2) .
N8B H8B5 0.92(2) .

loop_
_geom_hbond_atom_site_label_D
_geom_hbond_atom_site_label_H
_geom_hbond_atom_site_label_A
_geom_hbond_distance_DH
_geom_hbond_distance_HA
_geom_hbond_distance_DA
_geom_hbond_angle_DHA
_geom_hbond_site_symmetry_A
N4B H4B3 N8B 0.90(3) 2.36(2) 3.26(3) 174(2) 1_565
N8B H8B5 N4B 0.92(2) 2.67(3) 3.26(3) 122.9(13) 1_545

loop_
_geom_torsion_atom_site_label_1
_geom_torsion_atom_site_label_2
_geom_torsion_atom_site_label_3
_geom_torsion_atom_site_label_4
_geom_torsion
_geom_torsion_site_symmetry_1
_geom_torsion_site_symmetry_4
Te2 In1 Te1 In4 -74.63(3) . .
Te2 In1 Te1 In4 59.95(3) 2_554 .
Te1 In1 Te1 In4 170.95(3) 2_554 .
Te2 In1 Te2 In2 57.052(17) 2_554 .
Te1 In1 Te2 In2 -174.31(2) . .
Te1 In1 Te2 In2 -69.74(3) 2_554 .
Te5 In2 Te2 In1 -53.72(3) . .
Te4 In2 Te2 In1 -179.25(3) . .
Te3 In2 Te2 In1 70.53(3) . .
Te5 In2 Te3 In4 69.13(3) . 2_554
Te2 In2 Te3 In4 -59.47(3) . 2_554
Te4 In2 Te3 In4 -172.86(3) . 2_554
Te5 In2 Te4 In5 -60.84(4) . 2_554
Te2 In2 Te4 In5 66.78(3) . 2_554
Te3 In2 Te4 In5 -175.49(3) . 2_554
Te2 In2 Te5 In3 -52.26(3) . .
Te4 In2 Te5 In3 70.28(3) . .
Te3 In2 Te5 In3 -178.93(2) . .
Te5 In3 Te5 In2 56.353(18) 2_554 .
Te6 In3 Te5 In2 -68.23(3) 2_554 .
Te6 In3 Te5 In2 -175.90(2) . .
Te5 In3 Te6 In5 58.18(3) 2_554 .
Te5 In3 Te6 In5 -75.49(3) . .
Te6 In3 Te6 In5 168.65(3) 2_554 .
In1 Te1 In4 N2A 130.6(4) . .
In1 Te1 In4 N1A 52.55(18) . .
In1 Te1 In4 N2B 123.8(4) . .
In1 Te1 In4 N3A -153.4(4) . .
In1 Te1 In4 N3B -162.4(5) . .
In1 Te1 In4 Te3 -60.16(4) . 2_554
In3 Te6 In5 N5A 55.4(2) . .
In3 Te6 In5 N7B -159.4(5) . .
In3 Te6 In5 N6B 130.1(4) . .
In3 Te6 In5 N6A 124.7(6) . .
In3 Te6 In5 N7A -165.1(5) . .
In3 Te6 In5 Te4 -60.77(4) . 2_554
N2A In4 N1A C1A 12.9(11) . .
N2B In4 N1A C1A 8.6(16) . .
N3A In4 N1A C1A 26.9(17) . .
N3B In4 N1A C1A 21.0(16) . .
Te1 In4 N1A C1A 140.2(13) . .
Te3 In4 N1A C1A -90.8(13) 2_554 .
In4 N1A C1A C2A 10.3(16) . .
N1A C1A C2A N2A -42.5(18) . .
C1A C2A N2A C3A 176.7(14) . .
C1A C2A N2A In4 53.9(15) . .
N1A In4 N2A C2A -35.3(11) . .
N2B In4 N2A C2A 4(7) . .
N3A In4 N2A C2A 151.5(11) . .
N3B In4 N2A C2A 150.4(13) . .
Te1 In4 N2A C2A -124.2(10) . .
Te3 In4 N2A C2A 64.9(11) 2_554 .
N1A In4 N2A C3A -160.6(11) . .
N2B In4 N2A C3A -122(7) . .
N3A In4 N2A C3A 26.2(10) . .
N3B In4 N2A C3A 25.1(10) . .
Te1 In4 N2A C3A 110.4(10) . .
Te3 In4 N2A C3A -60.4(10) 2_554 .
C2A N2A C3A C4A -172.6(16) . .
In4 N2A C3A C4A -50.7(15) . .
N2A C3A C4A N3A 51.8(18) . .
C3A C4A N3A C5A -169.5(15) . .
C3A C4A N3A In4 -26.3(15) . .
N2A In4 N3A C5A 140.7(15) . .
N1A In4 N3A C5A 126.8(14) . .
N2B In4 N3A C5A 144.1(16) . .
N3B In4 N3A C5A 145(4) . .
Te1 In4 N3A C5A 12.4(15) . .
Te3 In4 N3A C5A -112.7(15) 2_554 .
N2A In4 N3A C4A 0.4(11) . .
N1A In4 N3A C4A -13.6(17) . .
N2B In4 N3A C4A 3.8(12) . .
N3B In4 N3A C4A 5(4) . .
Te1 In4 N3A C4A -127.9(10) . .
Te3 In4 N3A C4A 107.0(10) 2_554 .
C4A N3A C5A C6A -56(2) . .
In4 N3A C5A C6A 166.8(16) . .
N3A C5A C6A N4A -80(3) . .
C1B C2B N2B C3B 174.1(17) . .
C1B C2B N2B In4 51.9(18) . .
N2A In4 N2B C2B -175(7) . .
N1A In4 N2B C2B -35.1(13) . .
N3A In4 N2B C2B 153.6(14) . .
N3B In4 N2B C2B 153.3(14) . .
Te1 In4 N2B C2B -118.5(13) . .
Te3 In4 N2B C2B 64.9(13) 2_554 .
N2A In4 N2B C3B 61(6) . .
N1A In4 N2B C3B -159.7(13) . .
N3A In4 N2B C3B 29.0(12) . .
N3B In4 N2B C3B 28.7(13) . .
Te1 In4 N2B C3B 116.9(12) . .
Te3 In4 N2B C3B -59.7(12) 2_554 .
C2B N2B C3B C4B -174.2(19) . .
In4 N2B C3B C4B -53.7(17) . .
N2B C3B C4B N3B 53(2) . .
C3B C4B N3B C5B 180(2) . .
C3B C4B N3B In4 -25(2) . .
N2A In4 N3B C5B 147(2) . .
N1A In4 N3B C5B 137.9(17) . .
N2B In4 N3B C5B 150(2) . .
N3A In4 N3B C5B -28(3) . .
Te1 In4 N3B C5B 20(2) . .
Te3 In4 N3B C5B -107(2) 2_554 .
N2A In4 N3B C4B -5.6(15) . .
N1A In4 N3B C4B -14(2) . .
N2B In4 N3B C4B -1.8(15) . .
N3A In4 N3B C4B 179(5) . .
Te1 In4 N3B C4B -132.3(15) . .
Te3 In4 N3B C4B 101.1(15) 2_554 .
C4B N3B C5B C6B -155(3) . .
In4 N3B C5B C6B 53(4) . .
N3B C5B C6B N4B 176(3) . .
N7B In5 N5A C7A 53.1(16) . .
N6B In5 N5A C7A 30.8(14) . .
N6A In5 N5A C7A 10.4(14) . .
N7A In5 N5A C7A 41.8(15) . .
Te4 In5 N5A C7A -77.8(13) 2_554 .
Te6 In5 N5A C7A 152.4(13) . .
In5 N5A C7A C8A -33(2) . .
N5A C7A C8A N6A 48(3) . .
C7A C8A N6A C9A -175(2) . .
C7A C8A N6A In5 -38(3) . .
N5A In5 N6A C8A 15.1(15) . .
N7B In5 N6A C8A -141.5(17) . .
N6B In5 N6A C8A -76(2) . .
N7A In5 N6A C8A -142.6(17) . .
Te4 In5 N6A C8A 122.3(16) 2_554 .
Te6 In5 N6A C8A -62.2(17) . .
N5A In5 N6A C9A 151.8(16) . .
N7B In5 N6A C9A -4.8(16) . .
N6B In5 N6A C9A 60.8(16) . .
N7A In5 N6A C9A -5.9(15) . .
Te4 In5 N6A C9A -100.9(15) 2_554 .
Te6 In5 N6A C9A 74.5(16) . .
C8A N6A C9A C10A 159(2) . .
In5 N6A C9A C10A 24(2) . .
N6A C9A C10A N7A -36(3) . .
C9A C10A N7A C11A 160.5(19) . .
C9A C10A N7A In5 31(2) . .
N5A In5 N7A C10A -45.3(18) . .
N7B In5 N7A C10A 173(5) . .
N6B In5 N7A C10A -33.4(15) . .
N6A In5 N7A C10A -13.3(16) . .
Te4 In5 N7A C10A 78.2(16) 2_554 .
Te6 In5 N7A C10A -154.5(15) . .
N5A In5 N7A C11A -178.2(8) . .
N7B In5 N7A C11A 40(4) . .
N6B In5 N7A C11A -166.4(12) . .
N6A In5 N7A C11A -146.3(11) . .
Te4 In5 N7A C11A -54.7(10) 2_554 .
Te6 In5 N7A C11A 72.6(10) . .
C10A N7A C11A C12A 139(2) . .
In5 N7A C11A C12A -88(2) . .
N7A C11A C12A N8A -177(2) . .
C7B C8B N6B C9B 175(2) . .
C7B C8B N6B In5 57(2) . .
N5A In5 N6B C8B -37.3(13) . .
N7B In5 N6B C8B 156.0(15) . .
N6A In5 N6B C8B 45.8(13) . .
N7A In5 N6B C8B 151.1(15) . .
Te4 In5 N6B C8B 65.5(14) 2_554 .
Te6 In5 N6B C8B -124.1(13) . .
N5A In5 N6B C9B -162.9(14) . .
N7B In5 N6B C9B 30.4(13) . .
N6A In5 N6B C9B -79.8(18) . .
N7A In5 N6B C9B 25.5(14) . .
Te4 In5 N6B C9B -60.2(14) 2_554 .
Te6 In5 N6B C9B 110.3(14) . .
C8B N6B C9B C10B -132(2) . .
In5 N6B C9B C10B -15(2) . .
N6B C9B C10B N7B -24(3) . .
C9B C10B N7B C11B 178.6(19) . .
C9B C10B N7B In5 49(2) . .
N5A In5 N7B C10B -64.1(16) . .
N6B In5 N7B C10B -41.7(14) . .
N6A In5 N7B C10B -23.2(13) . .
N7A In5 N7B C10B -18(4) . .
Te4 In5 N7B C10B 69.3(13) 2_554 .
Te6 In5 N7B C10B -165.1(13) . .
N5A In5 N7B C11B 165.4(13) . .
N6B In5 N7B C11B -172.2(16) . .
N6A In5 N7B C11B -153.6(16) . .
N7A In5 N7B C11B -148(5) . .
Te4 In5 N7B C11B -61.2(15) 2_554 .
Te6 In5 N7B C11B 64.4(15) . .
C10B N7B C11B C12B 64(3) . .
In5 N7B C11B C12B -172.4(19) . .
N7B C11B C12B N8B 171.4(19) . .
